data_2006886
loop_
_publ_author_name
' Kurihara, Hiroyuki '
'Fujita, Shigeo'
'Mase, Toshiyasu'

_publ_contact_author
;
 Dr. Hiroyuki Kurihara
 Chemistry Lab.
 Yamanouchi Pharmaceutical Co., Ltd.
 21 Miyukigaoka
 Tsukuba
 Ibaraki 305
 Japan
;
_publ_section_title
;
 ({-})-Formoterol, a Selective \b~2~-Adrenoreceptor Agonist
;
_journal_issue 12
_journal_name_full 'Acta Crystallographica Section C'
_journal_page_first 1887
_journal_page_last 1889
_journal_paper_doi 10.1107/S0108270197009918
_journal_volume 53
_journal_year 1997
_chemical_formula_moiety 'C19 H25 N2 O4 1+, C4 H5 O6 1-'
_chemical_formula_sum 'C23 H30 N2 O10'
_chemical_formula_weight 494.50
_space_group_IT_number 4
_symmetry_cell_setting monoclinic
_symmetry_space_group_name_Hall 'P 2yb'
_symmetry_space_group_name_H-M 'P 1 21 1'
_audit_creation_method 'from TEXRAY.INF file'
_cell_angle_alpha 90
_cell_angle_beta 101.130(10)
_cell_angle_gamma 90
_cell_formula_units_Z 2
_cell_length_a 18.965(2)
_cell_length_b 7.522(2)
_cell_length_c 8.7940(10)
_cell_measurement_reflns_used 24
_cell_measurement_temperature 296
_cell_measurement_theta_max 39.4
_cell_measurement_theta_min 35.6
_cell_volume 1230.9(4)
_computing_cell_refinement 'MSC/AFC Diffractometer Control Software'
_computing_data_collection
;MSC/AFC Diffractometer Control Software (Molecular Structure Corporation,
 1992)
;
_computing_data_reduction 'TEXSAN (Molecular Structure Corporation, 1995)'
_computing_publication_material TEXSAN
_computing_structure_refinement TEXSAN
_diffrn_ambient_temperature 296
_diffrn_measurement_device 'Rigaku AFC5R'
_diffrn_measurement_method \w-2\q
_diffrn_radiation_monochromator graphite
_diffrn_radiation_source 'Rigaku rotating anode'
_diffrn_radiation_type 'Cu K\a'
_diffrn_radiation_wavelength 1.5418
_diffrn_reflns_av_R_equivalents 0.0245
_diffrn_reflns_av_sigmaI/netI 0.080
_diffrn_reflns_limit_h_max 24
_diffrn_reflns_limit_h_min -24
_diffrn_reflns_limit_k_max 9
_diffrn_reflns_limit_k_min -9
_diffrn_reflns_limit_l_max 11
_diffrn_reflns_limit_l_min -9
_diffrn_reflns_number 2942
_diffrn_reflns_reduction_process 'Lp corrections applied'
_diffrn_reflns_theta_max 79.74
_diffrn_reflns_theta_min 2.37
_diffrn_standards_decay_% -0.58
_diffrn_standards_interval_count 150
_diffrn_standards_number 3
_exptl_absorpt_coefficient_mu 0.892
_exptl_absorpt_correction_T_max 0.995
_exptl_absorpt_correction_T_min 0.854
_exptl_absorpt_correction_type '\y scans (North, Phillips & Mathews, 1968)'
_exptl_crystal_colour colorless
_exptl_crystal_density_diffrn 1.334
_exptl_crystal_density_meas ?
_exptl_crystal_description plate
_exptl_crystal_F_000 524.00
_exptl_crystal_size_max 0.700
_exptl_crystal_size_mid 0.300
_exptl_crystal_size_min 0.050
_refine_diff_density_max 0.21
_refine_diff_density_min -0.22
_refine_ls_extinction_method none
_refine_ls_goodness_of_fit_all 1.307
_refine_ls_goodness_of_fit_obs 1.197
_refine_ls_matrix_type full
_refine_ls_number_constraints 0
_refine_ls_number_parameters 316
_refine_ls_number_reflns 2531
_refine_ls_number_restraints 0
_refine_ls_R_factor_all 0.0843
_refine_ls_R_factor_obs .0662
_refine_ls_shift/esd_max 0.0090
_refine_ls_shift/esd_mean 0.0020
_refine_ls_structure_factor_coef F
_refine_ls_weighting_details 'w = 1/[\s^2^(Fo) + 0.00168|Fo|^2^]'
_refine_ls_weighting_scheme calc
_refine_ls_wR_factor_all 0.0886
_refine_ls_wR_factor_obs .0811
_reflns_number_observed 2531
_reflns_number_total 2772
_reflns_observed_criterion >0.1sigma(I)
_cod_data_source_file ta1149.cif
_cod_data_source_block I
_cod_depositor_comments
;
The following automatic conversions were performed:

'_exptl_crystal_density_meas' value 'not measured' was changed to '?'
- the value is perceived as not measured.

Automatic conversion script
Id: cif_fix_values 3008 2015-01-20 13:52:24Z robertas 

The following automatic conversions were performed:

'_refine_ls_weighting_scheme' value 'w = 1/[\s^2^(Fo) +
0.00168|Fo|^2^]' was changed to 'calc'. New tag
'_refine_ls_weighting_details' was created. The value of the new tag
was set to 'w = 1/[\s^2^(Fo) + 0.00168|Fo|^2^]'.

Automatic conversion script
Id: cif_fix_values 3143 2015-03-26 13:38:13Z robertas 
;
_cod_original_cell_volume 1231.0(3)
_cod_original_sg_symbol_H-M 'P 21'
_cod_database_code 2006886

loop_
_symmetry_equiv_pos_as_xyz
'  +x,  +y,  +z'
'  -x,1/2+y,  -z'

loop_
_atom_site_aniso_label
_atom_site_aniso_U_11
_atom_site_aniso_U_22
_atom_site_aniso_U_33
_atom_site_aniso_U_12
_atom_site_aniso_U_13
_atom_site_aniso_U_23
O1 .0290(10) .062(2) .0320(10) .0010(10) .0019(9) .0010(10)
O2 .055(2) .128(4) .040(2) .038(2) .0030(10) .020(2)
O3 .0350(10) .044(2) .040(2) .0030(10) .0100(10) .0040(10)
O4 .061(2) .176(6) .086(3) -.003(3) -.022(2) .058(4)
O5 .079(2) .035(2) .045(2) .002(2) .018(2) -.0020(10)
O6 .093(3) .048(2) .041(2) -.019(2) .028(2) .002(2)
O7 .0350(10) .041(2) .0400(10) .0000(10) .0050(10) .0080(10)
O8 .0370(10) .038(2) .0330(10) -.0040(10) -.0030(10) -.0030(10)
O9 .071(2) .036(2) .0350(10) -.006(2) .0030(10) .0050(10)
O10 .059(2) .030(2) .0350(10) .0000(10) -.0050(10) -.0030(10)
N1 .0290(10) .051(2) .0300(10) .0070(10) .0060(10) -.0020(10)
N2 .0320(10) .041(2) .0280(10) -.0030(10) .0050(10) .0020(10)
C1 .0300(10) .035(2) .0290(10) -.003(2) .0040(10) .000(2)
C2 .0320(10) .032(2) .0280(10) .004(2) .0060(10) .000(2)
C3 .0310(10) .037(2) .0270(10) -.005(2) .0020(10) -.003(2)
C4 .0300(10) .041(2) .0320(10) -.002(2) .0040(10) .001(2)
C5 .0360(10) .065(3) .0290(10) .005(2) .0100(10) -.001(2)
C6 .0350(10) .063(3) .0250(10) .001(2) .0020(10) -.003(2)
C7 .045(2) .060(3) .0290(10) .006(2) .0070(10) .000(2)
C8 .0320(10) .045(2) .032(2) .004(2) .0090(10) .007(2)
C9 .033(2) .039(2) .042(2) .007(2) .006(2) .006(2)
C10 .037(2) .051(2) .027(2) .000(2) .0020(10) .007(2)
C11 .063(3) .065(3) .054(3) .004(3) -.005(2) -.025(3)
C12 .039(2) .068(4) .041(2) .010(2) .0000(10) -.008(2)
C13 .034(2) .071(3) .043(2) .011(2) .0020(10) -.009(2)
C14 .048(3) .064(4) .076(3) -.001(3) -.001(2) .002(3)
C15 .059(3) .087(5) .067(3) .000(3) .004(2) .016(3)
C16 .041(2) .115(5) .064(3) .006(3) .002(2) .014(3)
C17 .043(3) .124(6) .068(3) -.025(3) -.014(2) .023(3)
C18 .034(2) .092(5) .069(3) -.008(2) .002(2) .016(3)
C19 .086(5) .174(8) .063(4) .027(6) -.001(3) .046(5)
C20 .048(2) .031(2) .0290(10) .001(2) -.0090(10) .0050(10)
C21 .036(2) .031(2) .027(2) -.0040(10) -.0020(10) .0010(10)
C22 .032(2) .031(2) .028(2) -.0020(10) .0030(10) -.0010(10)
C23 .038(2) .028(2) .0340(10) .001(2) .0030(10) .0000(10)

loop_
_atom_site_label
_atom_site_fract_x
_atom_site_fract_y
_atom_site_fract_z
_atom_site_U_iso_or_equiv
_atom_site_thermal_displace_type
_atom_site_calc_flag
_atom_site_calc_attached_atom
_atom_site_refinement_flags
_atom_site_occupancy
O1 .35010(10) .573(2) .3815(3) .0418(7) Uani d . . 1.00
O2 .5218(2) .521(2) .8489(4) .0750(10) Uani d . . 1.00
O3 .6749(2) .418(2) .3382(3) .0393(8) Uani d . . 1.00
O4 1.0925(2) .489(2) .9496(6) .113(2) Uani d . . 1.00
O5 .6920(2) 1.707(2) -.0248(4) .0523(10) Uani d . . 1.00
O6 .7441(2) 1.619(2) -.2174(4) .0590(10) Uani d . . 1.00
O7 .64110(10) 1.383(2) .0145(3) .0390(7) Uani d . . 1.00
O8 .78860(10) 1.390(2) .1485(3) .0374(7) Uani d . . 1.00
O9 .7532(2) 1.058(2) .1670(3) .0486(8) Uani d . . 1.00
O10 .7244(2) 1.018(2) -.0886(3) .0429(8) Uani d . . 1.00
N1 .4358(2) .626(2) .6540(3) .0364(8) Uani d . . 1.00
N2 .7517(2) .733(2) .3173(3) .0338(8) Uani d . . 1.00
C1 .4222(2) .572(2) .3818(4) .0316(8) Uani d . . 1.00
C2 .4684(2) .598(2) .5241(4) .0305(8) Uani d . . 1.00
C3 .5425(2) .597(2) .5318(4) .0321(8) Uani d . . 1.00
C4 .5706(2) .576(2) .3983(4) .0345(8) Uani d . . 1.00
C5 .5236(2) .555(2) .2564(4) .0430(10) Uani d . . 1.00
C6 .4499(2) .554(2) .2483(4) .0416(10) Uani d . . 1.00
C7 .4640(2) .586(2) .8026(4) .0450(10) Uani d . . 1.00
C8 .6517(2) .571(2) .4079(4) .0361(8) Uani d . . 1.00
C9 .6748(2) .741(2) .3362(5) .0384(10) Uani d . . 1.00
C10 .8068(2) .732(2) .4662(4) .0389(9) Uani d . . 1.00
C11 .8143(3) .914(2) .5337(6) .0630(10) Uani d . . 1.00
C12 .8768(2) .659(2) .4300(5) .0510(10) Uani d . . 1.00
C13 .9308(2) .614(2) .5745(5) .0500(10) Uani d . . 1.00
C14 .9228(3) .470(2) .6615(7) .065(2) Uani d . . 1.00
C15 .9759(3) .419(2) .7921(7) .072(2) Uani d . . 1.00
C16 1.0367(3) .523(2) .8274(7) .074(2) Uani d . . 1.00
C17 1.0453(3) .665(2) .7420(7) .082(2) Uani d . . 1.00
C18 .9926(3) .717(2) .6162(7) .066(2) Uani d . . 1.00
C19 1.0956(4) .323(2) 1.0228(8) .110(3) Uani d . . 1.00
C20 .7119(2) 1.588(2) -.1147(4) .0383(9) Uani d . . 1.00
C21 .6934(2) 1.398(2) -.0802(4) .0325(8) Uani d . . 1.00
C22 .7617(2) 1.304(2) .0043(4) .0307(8) Uani d . . 1.00
C23 .7456(2) 1.112(2) .0320(4) .0339(8) Uani d . . 1.00
H1 .3299 .5864 .2666 .0446 Uiso d . . 1.00
H2 .5763 .6117 .6372 .0383 Uiso calc . . 1.00
H3 .5445 .5443 .1583 .0490 Uiso calc . . 1.00
H4 .4155 .5294 .1425 .0490 Uiso calc . . 1.00
H5 .3806 .6735 .6249 .0412 Uiso d . . 1.00
H6 .4316 .6203 .8829 .0567 Uiso calc . . 1.00
H7 .6758 .5719 .5215 .0398 Uiso calc . . 1.00
H8 .6486 .4290 .2180 .0453 Uiso d . . 1.00
H9 .6431 .7615 .2306 .0432 Uiso calc . . 1.00
H10 .6697 .8476 .4047 .0432 Uiso calc . . 1.00
H11 .7652 .8228 .2583 .0386 Uiso d . . 1.00
H12 .7505 .6283 .2420 .0386 Uiso d . . 1.00
H13 .7897 .6491 .5443 .0427 Uiso calc . . 1.00
H14 .7661 .9584 .5552 .0788 Uiso calc . . 1.00
H15 .8309 .9997 .4589 .0788 Uiso calc . . 1.00
H16 .8504 .9157 .6353 .0788 Uiso calc . . 1.00
H17 .8961 .7535 .3648 .0566 Uiso calc . . 1.00
H18 .8633 .5501 .3602 .0566 Uiso calc . . 1.00
H19 .8733 .3964 .6363 .0777 Uiso calc . . 1.00
H20 .9669 .3023 .8612 .0821 Uiso calc . . 1.00
H21 1.0916 .7395 .7750 .0928 Uiso calc . . 1.00
H22 .9990 .8338 .5530 .0733 Uiso calc . . 1.00
H23 1.0961 .2162 .9471 .1152 Uiso calc . . 1.00
H24 1.0486 .2989 1.0691 .1152 Uiso calc . . 1.00
H25 1.1372 .3055 1.1118 .1152 Uiso calc . . 1.00
H26 .7153 1.8608 -.0408 .0597 Uiso d . . 1.00
H27 .6751 1.3321 -.1815 .0386 Uiso calc . . 1.00
H28 .6162 1.5143 .0039 .0444 Uiso d . . 1.00
H29 .8007 1.3150 -.0631 .0380 Uiso calc . . 1.00
H30 .7836 1.3053 .2305 .0458 Uiso d . . 1.00

loop_
_atom_type_symbol
_atom_type_scat_dispersion_real
_atom_type_scat_dispersion_imag
_atom_type_scat_source
C 0.018 0.009
;International Tables for Crystallography
(1992, Vol. C, Tables 4.2.6.8 and 6.1.1.1)
;
O 0.049 0.032
;International Tables for Crystallography
(1992, Vol. C, Tables 4.2.6.8 and 6.1.1.1)
;
N 0.031 0.018
;International Tables for Crystallography
(1992, Vol. C, Tables 4.2.6.8 and 6.1.1.1)
;
H 0.000 0.000
;International Tables for Crystallography
(1992, Vol. C, Table 6.1.1.2)
;

loop_
_geom_angle_atom_site_label_1
_geom_angle_atom_site_label_2
_geom_angle_atom_site_label_3
_geom_angle_site_symmetry_1
_geom_angle_site_symmetry_2
_geom_angle_site_symmetry_3
_geom_angle
_geom_angle_publ_flag
C1 O1 H1 1_555 1_555 1_555 100.8(3) no
C8 O3 H8 1_555 1_555 1_555 104.0(7) no
C16 O4 C19 1_555 1_555 1_555 118.9(7) no
C20 O5 H26 1_555 1_555 1_555 114.6(4) no
C21 O7 H28 1_555 1_555 1_555 102.8(4) no
C22 O8 H30 1_555 1_555 1_555 107.2(6) no
C2 N1 C7 1_555 1_555 1_555 126.6(4) no
C2 N1 H5 1_555 1_555 1_555 114.1(3) no
C7 N1 H5 1_555 1_555 1_555 119.0(3) no
C9 N2 C10 1_555 1_555 1_555 115.4(3) no
C9 N2 H11 1_555 1_555 1_555 114.7(5) no
C9 N2 H12 1_555 1_555 1_555 101.6(3) no
C10 N2 H11 1_555 1_555 1_555 105.9(4) no
C10 N2 H12 1_555 1_555 1_555 118.6(5) no
H11 N2 H12 1_555 1_555 1_555 100.0(3) no
O1 C1 C2 1_555 1_555 1_555 117.1(3) no
O1 C1 C6 1_555 1_555 1_555 123.0(3) no
C2 C1 C6 1_555 1_555 1_555 119.9(3) no
N1 C2 C1 1_555 1_555 1_555 116.5(3) no
N1 C2 C3 1_555 1_555 1_555 123.7(3) no
C1 C2 C3 1_555 1_555 1_555 119.8(3) no
C2 C3 C4 1_555 1_555 1_555 120.4(3) no
C2 C3 H2 1_555 1_555 1_555 119.5(4) no
C4 C3 H2 1_555 1_555 1_555 120.1(4) no
C3 C4 C5 1_555 1_555 1_555 119.1(4) no
C3 C4 C8 1_555 1_555 1_555 120.2(3) no
C5 C4 C8 1_555 1_555 1_555 120.7(3) no
C4 C5 C6 1_555 1_555 1_555 120.7(4) no
C4 C5 H3 1_555 1_555 1_555 118.8(4) no
C6 C5 H3 1_555 1_555 1_555 120.5(4) no
C1 C6 C5 1_555 1_555 1_555 120.0(4) no
C1 C6 H4 1_555 1_555 1_555 120.0(4) no
C5 C6 H4 1_555 1_555 1_555 119.8(4) no
O2 C7 N1 1_555 1_555 1_555 126.0(4) no
O2 C7 H6 1_555 1_555 1_555 119.1(5) no
N1 C7 H6 1_555 1_555 1_555 115.0(5) no
O3 C8 C4 1_555 1_555 1_555 113.2(4) no
O3 C8 C9 1_555 1_555 1_555 111.2(3) no
O3 C8 H7 1_555 1_555 1_555 108.4(7) no
C4 C8 C9 1_555 1_555 1_555 108.8(4) no
C4 C8 H7 1_555 1_555 1_555 108.2(3) no
C9 C8 H7 1_555 1_555 1_555 106.7(8) no
N2 C9 C8 1_555 1_555 1_555 112.1(4) no
N2 C9 H9 1_555 1_555 1_555 108.7(4) no
N2 C9 H10 1_555 1_555 1_555 107.5(4) no
C8 C9 H9 1_555 1_555 1_555 109.9(7) no
C8 C9 H10 1_555 1_555 1_555 110.4(6) no
H9 C9 H10 1_555 1_555 1_555 108.0(10) no
N2 C10 C11 1_555 1_555 1_555 109.6(4) no
N2 C10 C12 1_555 1_555 1_555 107.9(3) no
N2 C10 H13 1_555 1_555 1_555 109.3(4) no
C11 C10 C12 1_555 1_555 1_555 113.0(5) no
C11 C10 H13 1_555 1_555 1_555 108.1(7) no
C12 C10 H13 1_555 1_555 1_555 108.9(6) no
C10 C11 H14 1_555 1_555 1_555 110.5(8) no
C10 C11 H15 1_555 1_555 1_555 110.1(7) no
C10 C11 H16 1_555 1_555 1_555 110.8(9) no
H14 C11 H15 1_555 1_555 1_555 108.0(10) no
H14 C11 H16 1_555 1_555 1_555 108.0(6) no
H15 C11 H16 1_555 1_555 1_555 109.0(9) no
C10 C12 C13 1_555 1_555 1_555 112.5(4) no
C10 C12 H17 1_555 1_555 1_555 106.9(6) no
C10 C12 H18 1_555 1_555 1_555 106.5(4) no
C13 C12 H17 1_555 1_555 1_555 111.7(5) no
C13 C12 H18 1_555 1_555 1_555 111.9(7) no
H17 C12 H18 1_555 1_555 1_555 107.0(5) no
C12 C13 C14 1_555 1_555 1_555 121.6(5) no
C12 C13 C18 1_555 1_555 1_555 119.9(6) no
C14 C13 C18 1_555 1_555 1_555 118.4(5) no
C13 C14 C15 1_555 1_555 1_555 122.1(6) no
C13 C14 H19 1_555 1_555 1_555 119.0(7) no
C15 C14 H19 1_555 1_555 1_555 118.7(8) no
C14 C15 C16 1_555 1_555 1_555 117.3(7) no
C14 C15 H20 1_555 1_555 1_555 119.9(7) no
C16 C15 H20 1_555 1_555 1_555 122.8(6) no
O4 C16 C15 1_555 1_555 1_555 123.4(8) no
O4 C16 C17 1_555 1_555 1_555 115.5(7) no
C15 C16 C17 1_555 1_555 1_555 121.1(6) no
C16 C17 C18 1_555 1_555 1_555 121.5(6) no
C16 C17 H21 1_555 1_555 1_555 117.6(7) no
C18 C17 H21 1_555 1_555 1_555 120.8(9) no
C13 C18 C17 1_555 1_555 1_555 119.6(7) no
C13 C18 H22 1_555 1_555 1_555 119.9(5) no
C17 C18 H22 1_555 1_555 1_555 120.5(6) no
O4 C19 H23 1_555 1_555 1_555 113.3(8) no
O4 C19 H24 1_555 1_555 1_555 111.0(10) no
O4 C19 H25 1_555 1_555 1_555 115.0(10) no
H23 C19 H24 1_555 1_555 1_555 103.0(10) no
H23 C19 H25 1_555 1_555 1_555 107.0(10) no
H24 C19 H25 1_555 1_555 1_555 105.6(8) no
O5 C20 O6 1_555 1_555 1_555 124.8(5) no
O5 C20 C21 1_555 1_555 1_555 114.9(4) no
O6 C20 C21 1_555 1_555 1_555 120.2(5) no
O7 C21 C20 1_555 1_555 1_555 113.9(4) no
O7 C21 C22 1_555 1_555 1_555 107.5(3) no
O7 C21 H27 1_555 1_555 1_555 108.5(4) no
C20 C21 C22 1_555 1_555 1_555 108.8(3) no
C20 C21 H27 1_555 1_555 1_555 109.6(7) no
C22 C21 H27 1_555 1_555 1_555 108.3(6) no
O8 C22 C21 1_555 1_555 1_555 110.4(4) no
O8 C22 C23 1_555 1_555 1_555 109.7(3) no
O8 C22 H29 1_555 1_555 1_555 107.5(5) no
C21 C22 C23 1_555 1_555 1_555 109.9(4) no
C21 C22 H29 1_555 1_555 1_555 108.5(5) no
C23 C22 H29 1_555 1_555 1_555 110.8(8) no
O9 C23 O10 1_555 1_555 1_555 125.4(4) no
O9 C23 C22 1_555 1_555 1_555 118.5(4) no
O10 C23 C22 1_555 1_555 1_555 116.1(4) no

loop_
_geom_bond_atom_site_label_1
_geom_bond_atom_site_label_2
_geom_bond_site_symmetry_1
_geom_bond_site_symmetry_2
_geom_bond_distance
_geom_bond_publ_flag
O1 C1 1_555 1_555 1.366(4) no
O1 H1 1_555 1_555 1.014 no
O2 C7 1_555 1_555 1.196(6) no
O3 C8 1_555 1_555 1.409(6) no
O3 H8 1_555 1_555 1.082 no
O4 C16 1_555 1_555 1.380(7) no
O4 C19 1_555 1_555 1.400(10) no
O5 C20 1_555 1_555 1.297(6) no
O5 H26 1_555 1_555 1.259 no
O6 C20 1_555 1_555 1.206(6) no
O7 C21 1_555 1_555 1.417(5) no
O7 H28 1_555 1_555 1.088 no
O8 C22 1_555 1_555 1.425(5) no
O8 H30 1_555 1_555 .978 no
O9 C23 1_555 1_555 1.235(5) no
O10 C23 1_555 1_555 1.274(5) no
N1 C2 1_555 1_555 1.416(5) no
N1 C7 1_555 1_555 1.346(5) no
N1 H5 1_555 1_555 1.090 no
N2 C9 1_555 1_555 1.499(5) no
N2 C10 1_555 1_555 1.510(5) no
N2 H11 1_555 1_555 .917 no
N2 H12 1_555 1_555 1.027 no
C1 C2 1_555 1_555 1.397(5) no
C1 C6 1_555 1_555 1.382(5) no
C2 C3 1_555 1_555 1.393(5) no
C3 C4 1_555 1_555 1.389(5) no
C3 H2 1_555 1_555 1.026 no
C4 C5 1_555 1_555 1.395(5) no
C4 C8 1_555 1_555 1.525(5) no
C5 C6 1_555 1_555 1.387(6) no
C5 H3 1_555 1_555 1.020 no
C6 H4 1_555 1_555 1.044 no
C7 H6 1_555 1_555 1.055 no
C8 C9 1_555 1_555 1.527(7) no
C8 H7 1_555 1_555 1.015 no
C9 H9 1_555 1_555 1.016 no
C9 H10 1_555 1_555 1.021 no
C10 C11 1_555 1_555 1.493(9) no
C10 C12 1_555 1_555 1.523(7) no
C10 H13 1_555 1_555 1.024 no
C11 H14 1_555 1_555 1.024 no
C11 H15 1_555 1_555 1.010 no
C11 H16 1_555 1_555 1.016 no
C12 C13 1_555 1_555 1.509(6) no
C12 H17 1_555 1_555 1.023 no
C12 H18 1_555 1_555 1.028 no
C13 C14 1_555 1_555 1.353(9) no
C13 C18 1_555 1_555 1.391(8) no
C14 C15 1_555 1_555 1.427(8) no
C14 H19 1_555 1_555 1.074 no
C15 C16 1_555 1_555 1.380(10) no
C15 H20 1_555 1_555 1.099 no
C16 C17 1_555 1_555 1.330(10) no
C17 C18 1_555 1_555 1.395(8) no
C17 H21 1_555 1_555 1.035 no
C18 H22 1_555 1_555 1.061 no
C19 H23 1_555 1_555 1.041 no
C19 H24 1_555 1_555 1.064 no
C19 H25 1_555 1_555 1.006 no
C20 C21 1_555 1_555 1.515(7) no
C21 C22 1_555 1_555 1.534(6) no
C21 H27 1_555 1_555 1.020 no
C22 C23 1_555 1_555 1.510(6) no
C22 H29 1_555 1_555 1.036 no

loop_
_geom_hbond_atom_site_label_D
_geom_hbond_atom_site_label_H
_geom_hbond_atom_site_label_A
_geom_hbond_site_symmetry_D
_geom_hbond_site_symmetry_H
_geom_hbond_site_symmetry_A
_geom_hbond_distance_DH
_geom_hbond_distance_HA
_geom_hbond_distance_DA
_geom_hbond_angle_DHA
_geom_hbond_publ_flag
N2 H11 O9 1_555 1_555 1_555 0.92 1.94 2.784(5) 152 yes
O3 H8 O7 1_555 1_555 1_545 1.08 1.80 2.807(4) 153 yes
N2 H11 O5 1_555 1_555 1_545 0.92 2.75 3.010(5) 98 yes
N2 H12 O8 1_555 1_555 1_545 1.03 2.16 3.126(5) 157 yes
O7 H28 O2 1_555 1_555 1_564 1.09 2.03 2.654(5) 113 yes
O8 H30 O3 1_555 1_555 1_565 0.98 2.57 2.977(4) 105 yes
O5 H26 O10 1_555 1_555 1_565 1.26 1.27 2.509(6) 164 yes
O1 H1 O10 1_555 1_555 2_645 1.01 1.78 2.721(4) 153 yes
N1 H5 O3 1_555 1_555 2_656 1.09 2.18 3.054(5) 136 yes
